data_2200091
loop_
_publ_author_name
'Matthias Weil'

_publ_section_title
;
Cadmium(II) metaarsenate(V), CdAs~2~O~6~
;
_journal_name_full 'Acta Crystallographica, Section E'
_journal_page_first i22
_journal_page_last i23
_journal_paper_doi 10.1107/S1600536801003865
_journal_volume 57
_journal_year 2001
_chemical_formula_iupac 'As2 Cd O6'
_chemical_formula_moiety 'As2 Cd O6'
_chemical_formula_sum 'As2 Cd O6'
_chemical_formula_weight 358.24
_space_group_IT_number 162
_symmetry_cell_setting trigonal
_symmetry_space_group_name_Hall '-P 3 2'
_symmetry_space_group_name_H-M 'P -3 1 m'
_cell_angle_alpha 90.00
_cell_angle_beta 90.00
_cell_angle_gamma 120.00
_cell_formula_units_Z 1
_cell_length_a 4.8269(10)
_cell_length_b 4.8269(10)
_cell_length_c 4.8660(10)
_cell_measurement_temperature 293(2)
_cell_volume 98.18(4)
_diffrn_ambient_temperature 293(2)
_exptl_crystal_density_diffrn 6.059
_cod_depositor_comments
;
The following automatic conversions were performed:
'_geom_bond_publ_flag' value 'Y' changed to 'y' according to
'/home/saulius/struct/CIF-dictionaries/cif_core.dic' dictionary named
'cif_core.dic' version 2.4.1 from 2010-06-29 (2 times).

Automatic conversion script
Id: cif_fix_enum 1527 2010-12-29 10:47:43Z saulius 
;
_cod_original_sg_symbol_H-M 'P -3 1 M'
_cod_database_code 2200091

loop_
_symmetry_equiv_pos_as_xyz
'x, y, z'
'-y, x-y, z'
'-x+y, -x, z'
'y, x, z'
'x-y, -y, z'
'-x, -x+y, z'
'-x, -y, -z'
'y, -x+y, -z'
'x-y, x, -z'
'-y, -x, -z'
'-x+y, y, -z'
'x, x-y, -z'

loop_
_atom_site_label
_atom_site_fract_x
_atom_site_fract_y
_atom_site_fract_z
_atom_site_U_iso_or_equiv
_atom_site_adp_type
_atom_site_calc_flag
_atom_site_refinement_flags
_atom_site_occupancy
_atom_site_disorder_assembly
_atom_site_disorder_group
_atom_site_type_symbol
Cd1 .0000 .0000 .0000 .00641(13) Uani d S 1 . . Cd
As1 .3333 .6667 .5000 .00374(13) Uani d S 1 . . As
O1 .6243(4) .0000 .2913(3) .0062(3) Uani d S 1 . . O

loop_
_atom_site_aniso_label
_atom_site_aniso_U_11
_atom_site_aniso_U_22
_atom_site_aniso_U_33
_atom_site_aniso_U_12
_atom_site_aniso_U_13
_atom_site_aniso_U_23
Cd1 .00700(14) .00700(14) .00522(16) .00350(7) .000 .000
As1 .00321(14) .00321(14) .00480(16) .00161(7) .000 .000
O1 .0067(4) .0042(5) .0068(6) .0021(3) .0023(4) .000

loop_
_geom_bond_atom_site_label_1
_geom_bond_atom_site_label_2
_geom_bond_site_symmetry_2
_geom_bond_distance
_geom_bond_publ_flag
Cd1 O1 9_445 2.3019(17) y
Cd1 O1 3_665 2.3019(17) ?
Cd1 O1 1_455 2.3019(17) ?
Cd1 O1 2_545 2.3019(17) ?
Cd1 O1 8_565 2.3019(17) ?
Cd1 O1 7_655 2.3019(17) ?
As1 O1 2 1.8256(11) y
As1 O1 7_666 1.8256(11) ?
As1 O1 8_566 1.8256(11) ?
As1 O1 1_565 1.8256(11) ?
As1 O1 9_556 1.8256(11) ?
As1 O1 3_665 1.8256(11) ?
As1 As1 7_566 2.7868(6) ?
As1 As1 7_676 2.7868(6) ?
As1 As1 7_666 2.7868(6) ?
O1 As1 7_666 1.8256(11) ?
O1 As1 1_545 1.8256(11) ?
O1 Cd1 1_655 2.3019(17) ?
